data_4105031
loop_
_publ_author_name
'Michael Gerken'
'Matthew D. Moran'
'H\'el\`ene P. A. Mercier'
'Bernard E. Pointner'
'Gary J. Schrobilgen'
'Berthold Hoge'
'Karl O. Christe'
'Jerry A. Boatz'

_publ_section_title
;
 On the XeF+/H2O System: Synthesis and Characterization of the Xenon(II)
 Oxide Fluoride Cation, FXeOXeFXeF+
;
_journal_name_full 'Journal of the American Chemical Society'
_journal_page_first 13474
_journal_page_last 13489
_journal_paper_doi 10.1021/ja905060v
_journal_volume 131
_journal_year 2009
_chemical_formula_moiety 'Xe3 O F3, As F6'
_chemical_formula_sum 'As F9 O Xe3'
_chemical_formula_weight 655.82
_chemical_name_systematic
; 
 ? 
;
_space_group_IT_number 7
_symmetry_cell_setting monoclinic
_symmetry_space_group_name_Hall 'P -2yc'
_symmetry_space_group_name_H-M 'P 1 c 1'
_atom_sites_solution_primary direct
_atom_sites_solution_secondary difmap
_audit_creation_method SHELXL-97
_cell_angle_alpha 90.000(8)
_cell_angle_beta 96.851(3)
_cell_angle_gamma 90.000(6)
_cell_formula_units_Z 2
_cell_length_a 6.7107(17)
_cell_length_b 9.115(2)
_cell_length_c 8.674(2)
_cell_measurement_temperature 293(2)
_cell_volume 526.8(2)
_computing_cell_refinement 'Bruker XSCANS'
_computing_data_collection 'Bruker XSCANS'
_computing_data_reduction 'Bruker SHELXTL'
_computing_molecular_graphics 'Bruker SHELXTL'
_computing_publication_material 'Bruker SHELXTL'
_computing_structure_refinement 'SHELXL-97 (Sheldrick, 1997)'
_computing_structure_solution 'SHELXS-97 (Sheldrick, 1990)'
_diffrn_ambient_temperature 293(2)
_diffrn_measured_fraction_theta_full 0.897
_diffrn_measured_fraction_theta_max 0.897
_diffrn_measurement_device_type 'Bruker P4'
_diffrn_measurement_method '\w scans'
_diffrn_radiation_monochromator graphite
_diffrn_radiation_source 'fine-focus sealed tube'
_diffrn_radiation_type MoK\a
_diffrn_radiation_wavelength 0.71073
_diffrn_reflns_av_R_equivalents 0.0329
_diffrn_reflns_av_sigmaI/netI 0.0475
_diffrn_reflns_limit_h_max 8
_diffrn_reflns_limit_h_min -9
_diffrn_reflns_limit_k_max 12
_diffrn_reflns_limit_k_min -12
_diffrn_reflns_limit_l_max 11
_diffrn_reflns_limit_l_min -10
_diffrn_reflns_number 3832
_diffrn_reflns_theta_full 28.67
_diffrn_reflns_theta_max 28.67
_diffrn_reflns_theta_min 2.23
_exptl_absorpt_coefficient_mu 12.808
_exptl_absorpt_correction_type none
_exptl_crystal_colour red-orange
_exptl_crystal_density_diffrn 4.135
_exptl_crystal_description block
_exptl_crystal_F_000 568
_exptl_crystal_size_max 0.14
_exptl_crystal_size_mid 0.12
_exptl_crystal_size_min 0.10
_refine_diff_density_max 2.259
_refine_diff_density_min -2.579
_refine_diff_density_rms 0.378
_refine_ls_extinction_coef 0.0063(10)
_refine_ls_extinction_expression Fc^*^=kFc[1+0.001xFc^2^\l^3^/sin(2\q)]^-1/4^
_refine_ls_extinction_method SHELXL
_refine_ls_goodness_of_fit_ref 1.030
_refine_ls_matrix_type full
_refine_ls_number_parameters 102
_refine_ls_number_reflns 2269
_refine_ls_number_restraints 3
_refine_ls_restrained_S_all 1.030
_refine_ls_R_factor_all 0.0501
_refine_ls_R_factor_gt 0.0460
_refine_ls_shift/su_max 0.013
_refine_ls_shift/su_mean 0.003
_refine_ls_structure_factor_coef Fsqd
_refine_ls_weighting_details 'calc w=1/[\s^2^(Fo^2^)+(0.1000P)^2^+0.0000P] where P=(Fo^2^+2Fc^2^)/3'
_refine_ls_weighting_scheme calc
_refine_ls_wR_factor_gt 0.1272
_refine_ls_wR_factor_ref 0.1311
_reflns_number_gt 2116
_reflns_number_total 2269
_reflns_threshold_expression >2sigma(I)
_cod_data_source_file ja905060v_si_002_1.cif
_cod_data_source_block Xe3OF3AsF6
_cod_database_code 4105031

loop_
_symmetry_equiv_pos_as_xyz
'x, y, z'
'x, -y, z+1/2'

loop_
_atom_site_label
_atom_site_type_symbol
_atom_site_fract_x
_atom_site_fract_y
_atom_site_fract_z
_atom_site_U_iso_or_equiv
_atom_site_adp_type
_atom_site_occupancy
_atom_site_symmetry_multiplicity
_atom_site_calc_flag
_atom_site_refinement_flags
F1 F -0.0007(11) 0.4035(10) -0.0186(12) 0.0341(11) Uani 1 1 d D
Xe1 Xe 0.16051(8) 0.53168(9) 0.13504(7) 0.0194(3) Uani 1 1 d D
FO1 F 0.3254(12) 0.6615(11) 0.3052(14) 0.0299(11) Uani 0.50 1 d P
OF1 O 0.3254(12) 0.6615(11) 0.3052(14) 0.0299(11) Uani 0.50 1 d P
Xe2 Xe 0.6623(3) 0.7647(2) 0.2767(3) 0.0210(3) Uani 0.50 1 d P
Xe2A Xe 0.5907(3) 0.7331(2) 0.2876(3) 0.0210(3) Uani 0.50 1 d P
FO2 F 0.9276(12) 0.8400(11) 0.2583(13) 0.0299(11) Uani 0.50 1 d P
OF2 O 0.9276(12) 0.8400(11) 0.2583(13) 0.0299(11) Uani 0.50 1 d P
Xe3 Xe 1.09355(9) 0.96793(9) 0.43014(8) 0.0214(3) Uani 1 1 d D
F3 F 1.2498(11) 1.0933(11) 0.5866(12) 0.0341(11) Uani 1 1 d D
As1 As 0.61284(18) 0.24170(18) 0.2822(2) 0.0154(3) Uani 1 1 d .
F4 F 0.872(2) 0.291(2) 0.342(2) 0.0314(10) Uiso 0.50 1 d P
F6 F 0.555(3) 0.367(2) 0.411(2) 0.0314(10) Uiso 0.50 1 d P
F7 F 0.649(2) 0.111(2) 0.411(3) 0.0314(10) Uiso 0.50 1 d P
F5 F 0.384(3) 0.199(2) 0.194(2) 0.0314(10) Uiso 0.50 1 d P
F8 F 0.734(3) 0.134(2) 0.155(3) 0.0314(10) Uiso 0.50 1 d P
F5B F 0.421(3) 0.223(2) 0.145(2) 0.0314(10) Uiso 0.50 1 d P
F8B F 0.795(3) 0.166(2) 0.180(2) 0.0314(10) Uiso 0.50 1 d P
F9 F 0.644(3) 0.398(2) 0.151(2) 0.0314(10) Uiso 0.50 1 d P
F4B F 0.829(2) 0.292(2) 0.433(2) 0.0314(10) Uiso 0.50 1 d P
F7B F 0.593(3) 0.090(2) 0.382(2) 0.0314(10) Uiso 0.50 1 d P
F9B F 0.654(3) 0.417(2) 0.200(2) 0.0314(10) Uiso 0.50 1 d P
F6B F 0.474(3) 0.339(2) 0.409(2) 0.0314(10) Uiso 0.50 1 d P

loop_
_atom_site_aniso_label
_atom_site_aniso_U_11
_atom_site_aniso_U_22
_atom_site_aniso_U_33
_atom_site_aniso_U_23
_atom_site_aniso_U_13
_atom_site_aniso_U_12
F1 0.019(2) 0.041(3) 0.042(3) -0.019(2) -0.0006(18) -0.0032(18)
Xe1 0.0135(4) 0.0223(5) 0.0219(6) -0.0014(4) 0.0005(3) -0.0014(3)
FO1 0.011(2) 0.034(3) 0.042(3) -0.008(2) -0.0082(18) -0.0025(17)
OF1 0.011(2) 0.034(3) 0.042(3) -0.008(2) -0.0082(18) -0.0025(17)
Xe2 0.0148(8) 0.0216(7) 0.0250(5) -0.0016(4) -0.0042(6) -0.0002(5)
Xe2A 0.0148(8) 0.0216(7) 0.0250(5) -0.0016(4) -0.0042(6) -0.0002(5)
FO2 0.011(2) 0.034(3) 0.042(3) -0.008(2) -0.0082(18) -0.0025(17)
OF2 0.011(2) 0.034(3) 0.042(3) -0.008(2) -0.0082(18) -0.0025(17)
Xe3 0.0150(4) 0.0218(5) 0.0255(6) -0.0025(4) -0.0049(4) 0.0019(3)
F3 0.019(2) 0.041(3) 0.042(3) -0.019(2) -0.0006(18) -0.0032(18)
As1 0.0100(4) 0.0133(5) 0.0217(5) -0.0009(4) -0.0034(4) -0.0037(3)

loop_
_atom_type_symbol
_atom_type_description
_atom_type_scat_dispersion_real
_atom_type_scat_dispersion_imag
_atom_type_scat_source
O O 0.0106 0.0060 'International Tables Vol C Tables 4.2.6.8 and 6.1.1.4'
F F 0.0171 0.0103 'International Tables Vol C Tables 4.2.6.8 and 6.1.1.4'
As As 0.0499 2.0058 'International Tables Vol C Tables 4.2.6.8 and 6.1.1.4'
Xe Xe -0.4205 1.9578 'International Tables Vol C Tables 4.2.6.8 and 6.1.1.4'

loop_
_geom_angle_atom_site_label_1
_geom_angle_atom_site_label_2
_geom_angle_atom_site_label_3
_geom_angle
F1 Xe1 FO1 177.4(5)
Xe2A FO1 Xe1 123.5(6)
Xe1 FO1 Xe2 123.5(5)
Xe2A Xe2 FO2 169.5(5)
FO2 Xe2 FO1 178.3(5)
Xe2 Xe2A FO1 168.6(5)
FO1 Xe2A FO2 176.7(5)
Xe2 FO2 Xe3 123.6(6)
Xe3 FO2 Xe2A 123.5(5)
F3 Xe3 FO2 178.1(5)
F7 As1 F5B 117.3(10)
F7 As1 F6 94.0(10)
F5B As1 F6 109.2(9)
F5B As1 F7B 100.8(10)
F6 As1 F7B 100.5(10)
F7 As1 F5 101.4(9)
F6 As1 F5 100.8(9)
F7B As1 F5 85.3(9)
F7 As1 F8B 90.0(9)
F5B As1 F8B 97.1(9)
F6 As1 F8B 147.7(9)
F7B As1 F8B 92.4(10)
F5 As1 F8B 109.7(8)
F7 As1 F8 88.8(9)
F5B As1 F8 82.3(9)
F6 As1 F8 165.1(10)
F7B As1 F8 86.2(10)
F5 As1 F8 93.0(8)
F7 As1 F6B 89.3(10)
F5B As1 F6B 94.6(9)
F7B As1 F6B 90.6(10)
F5 As1 F6B 82.9(8)
F8B As1 F6B 167.2(10)
F8 As1 F6B 175.1(10)
F7 As1 F4 85.7(8)
F5B As1 F4 150.2(9)
F6 As1 F4 86.1(8)
F7B As1 F4 101.2(9)
F5 As1 F4 169.6(9)
F8B As1 F4 62.2(8)
F8 As1 F4 79.4(8)
F6B As1 F4 104.9(8)
F7 As1 F9B 155.4(8)
F5B As1 F9B 87.1(9)
F6 As1 F9B 73.4(9)
F7B As1 F9B 171.3(11)
F5 As1 F9B 101.7(9)
F8B As1 F9B 90.1(9)
F8 As1 F9B 98.4(9)
F6B As1 F9B 85.2(9)
F4 As1 F9B 72.6(9)
F7 As1 F9 164.8(9)
F5B As1 F9 76.7(10)
F6 As1 F9 86.4(8)
F7B As1 F9 173.1(10)
F5 As1 F9 93.5(9)
F8B As1 F9 81.7(9)
F8 As1 F9 87.1(9)
F6B As1 F9 95.9(8)
F4 As1 F9 79.1(9)
F9B As1 F9 14.4(9)
F7 As1 F4B 70.2(9)
F5B As1 F4B 172.0(13)
F6 As1 F4B 66.1(8)
F7B As1 F4B 86.7(9)
F5 As1 F4B 163.1(8)
F8B As1 F4B 85.4(8)
F8 As1 F4B 101.3(8)
F6B As1 F4B 82.3(8)
F9B As1 F4B 85.2(9)
F9 As1 F4B 96.2(9)
F4B F4 As1 81.2(16)
F6B F6 As1 89(3)
F5B F5 As1 78(3)
F8B F8 As1 81(3)
F5 F5B As1 83(3)
F8 F8B As1 82(3)
F9B F9 As1 75(4)
F4 F4B As1 71.6(17)
F9 F9B As1 91(5)
F6 F6B As1 71(3)

loop_
_geom_bond_atom_site_label_1
_geom_bond_atom_site_label_2
_geom_bond_distance
F1 Xe1 1.992(6)
Xe1 FO1 2.101(10)
FO1 Xe2A 1.919(9)
FO1 Xe2 2.488(9)
Xe2 Xe2A 0.5769(14)
Xe2 FO2 1.932(9)
Xe2A FO2 2.502(9)
FO2 Xe3 2.104(9)
Xe3 F3 1.977(6)
As1 F7 1.63(2)
As1 F5B 1.65(2)
As1 F6 1.673(19)
As1 F7B 1.65(2)
As1 F5 1.680(18)
As1 F8B 1.739(19)
As1 F8 1.74(2)
As1 F6B 1.77(2)
As1 F4 1.812(16)
As1 F9B 1.79(2)
As1 F9 1.85(2)
As1 F4B 1.887(18)
